data_4125286
loop_
_publ_author_name
'Nguyen, Khoa D.'
'Herkommer, Daniel'
'Krische, Michael J.'

_publ_section_title
;
 Enantioselective Formation of All-Carbon Quaternary Centers via C-H
 Functionalization of Methanol: Iridium-Catalyzed Diene
 Hydrohydroxymethylation.
;
_journal_issue 43
_journal_name_full 'Journal of the American Chemical Society'
_journal_page_first 14210
_journal_page_last 14213
_journal_paper_doi 10.1021/jacs.6b09333
_journal_volume 138
_journal_year 2016
_chemical_absolute_configuration ad
_chemical_formula_moiety 'C18 H17 Br O2'
_chemical_formula_sum 'C18 H17 Br O2'
_chemical_formula_weight 345.23
_space_group_crystal_system monoclinic
_space_group_IT_number 4
_space_group_name_Hall 'P 2yb'
_space_group_name_H-M_alt 'P 1 21 1'
_symmetry_space_group_name_Hall 'P 2yb'
_symmetry_space_group_name_H-M 'P 1 21 1'
_atom_sites_solution_hydrogens mixed
_audit_creation_method SHELXL-2014/7
_cell_angle_alpha 90
_cell_angle_beta 106.454(3)
_cell_angle_gamma 90
_cell_formula_units_Z 8
_cell_length_a 9.870(2)
_cell_length_b 33.746(4)
_cell_length_c 9.870(2)
_cell_measurement_reflns_used 6811
_cell_measurement_temperature 100(2)
_cell_measurement_theta_max 20.4
_cell_measurement_theta_min 2.23
_cell_volume 3152.8(10)
_computing_cell_refinement 'Apex II release 2010, Bruker AXS, Inc.'
_computing_data_collection 'Apex II release 2010, Bruker AXS, Inc.'
_computing_data_reduction 'Apex II release 2010, Bruker AXS, Inc.'
_computing_molecular_graphics 'XP SHELXTL/PC, Siemens Analytical'
_computing_publication_material 'XL SHELXTL/PC, Siemens Analytical'
_computing_structure_refinement 'Shelxl-2014/7, Sheldrick, G. M.'
_computing_structure_solution
;

Burla M.C., Caliandro, R., Camalli M., Carrozzini, B., Cascarano G.L., De Caro, L., 
Giacovazzo C., Polidori G., Spagna R. Sir2004. (2005) J. Appl. Cryst. 38, 381-388.
;
_diffrn_ambient_temperature 100(2)
_diffrn_measured_fraction_theta_full 1.000
_diffrn_measured_fraction_theta_max 0.993
_diffrn_measurement_device_type 'Nonius Kappa CCD with Bruker Apex II detector'
_diffrn_measurement_method \w-scans
_diffrn_radiation_type MoK\a
_diffrn_radiation_wavelength 0.71073
_diffrn_reflns_av_R_equivalents 0.0687
_diffrn_reflns_av_unetI/netI 0.1130
_diffrn_reflns_Laue_measured_fraction_full 1.000
_diffrn_reflns_Laue_measured_fraction_max 0.993
_diffrn_reflns_limit_h_max 10
_diffrn_reflns_limit_h_min -12
_diffrn_reflns_limit_k_max 43
_diffrn_reflns_limit_k_min -43
_diffrn_reflns_limit_l_max 12
_diffrn_reflns_limit_l_min -12
_diffrn_reflns_number 43436
_diffrn_reflns_point_group_measured_fraction_full 1.000
_diffrn_reflns_point_group_measured_fraction_max 0.988
_diffrn_reflns_theta_full 25.242
_diffrn_reflns_theta_max 27.504
_diffrn_reflns_theta_min 1.207
_diffrn_source 'sealed microfocus tube'
_exptl_absorpt_coefficient_mu 2.609
_exptl_absorpt_correction_T_max 1.00
_exptl_absorpt_correction_T_min 0.646
_exptl_absorpt_correction_type gaussian
_exptl_absorpt_process_details
;
SADABS. G. M. Sheldrick.
;
_exptl_crystal_colour colorless
_exptl_crystal_density_diffrn 1.455
_exptl_crystal_description plate
_exptl_crystal_F_000 1408
_exptl_crystal_size_max 0.450
_exptl_crystal_size_mid 0.310
_exptl_crystal_size_min 0.096
_refine_diff_density_max 0.609
_refine_diff_density_min -0.634
_refine_diff_density_rms 0.079
_refine_ls_abs_structure_details
;
 Flack x determined using 3736 quotients [(I+)-(I-)]/[(I+)+(I-)]
 (Parsons, Flack and Wagner, Acta Cryst. B69 (2013) 249-259).
;
_refine_ls_abs_structure_Flack 0.018(5)
_refine_ls_extinction_method none
_refine_ls_goodness_of_fit_ref 0.960
_refine_ls_hydrogen_treatment constr
_refine_ls_matrix_type full
_refine_ls_number_parameters 770
_refine_ls_number_reflns 14314
_refine_ls_number_restraints 3
_refine_ls_restrained_S_all 0.961
_refine_ls_R_factor_all 0.0864
_refine_ls_R_factor_gt 0.0490
_refine_ls_shift/su_max 0.001
_refine_ls_shift/su_mean 0.000
_refine_ls_structure_factor_coef Fsqd
_refine_ls_weighting_details 'w=1/[\s^2^(Fo^2^)] where P=(Fo^2^+2Fc^2^)/3'
_refine_ls_weighting_scheme calc
_refine_ls_wR_factor_gt 0.0829
_refine_ls_wR_factor_ref 0.0918
_reflns_Friedel_coverage 0.955
_reflns_Friedel_fraction_full 1.000
_reflns_Friedel_fraction_max 0.981
_reflns_number_gt 10140
_reflns_number_total 14314
_reflns_threshold_expression 'I > 2\s(I)'
_cod_data_source_file ja6b09333_si_002.cif
_cod_data_source_block shelx
_cod_depositor_comments
;
The following automatic conversions were performed:

'_exptl_absorpt_correction_type' value 'Gaussian' changed to
'gaussian' according to
/usr/data/users/saulius/crontab/automatic-downloads/rss-feeds/ACS/lib/dictionaries/cif_core.dic
dictionary named 'cif_core.dic' version 2.4.2 from 2011-04-26.

Automatic conversion script
Id: cif_fix_values 4268 2015-11-12 08:31:59Z antanas 

 Adding full bibliography for 4125286.cif.
;
_cod_database_code 4125286
_shelx_shelxl_version_number 2014/7
_shelx_space_group_comment
;
The symmetry employed for this shelxl refinement is uniquely defined
by the following loop, which should always be used as a source of
symmetry information in preference to the above space-group names.
They are only intended as comments.
;
_shelx_estimated_absorpt_t_min 0.386
_shelx_estimated_absorpt_t_max 0.788

loop_
_space_group_symop_operation_xyz
'x, y, z'
'-x, y+1/2, -z'

loop_
_atom_site_label
_atom_site_type_symbol
_atom_site_fract_x
_atom_site_fract_y
_atom_site_fract_z
_atom_site_U_iso_or_equiv
_atom_site_adp_type
_atom_site_occupancy
_atom_site_site_symmetry_order
_atom_site_calc_flag
_atom_site_refinement_flags_posn
_atom_site_refinement_flags_adp
_atom_site_refinement_flags_occupancy
_atom_site_disorder_assembly
_atom_site_disorder_group
C1 C 0.8452(7) 0.28640(19) 0.6662(6) 0.0270(16) Uani 1 1 d . . . . .
C2 C 0.7548(7) 0.2548(2) 0.6478(6) 0.0272(15) Uani 1 1 d . . . . .
H2 H 0.7910 0.2286 0.6621 0.033 Uiso 1 1 calc R U . . .
C3 C 0.6090(7) 0.26135(19) 0.6078(7) 0.0272(16) Uani 1 1 d . . . . .
H3 H 0.5453 0.2396 0.5942 0.033 Uiso 1 1 calc R U . . .
C4 C 0.5581(7) 0.29988(19) 0.5883(6) 0.0229(15) Uani 1 1 d . . . . .
C5 C 0.6504(7) 0.33163(19) 0.6051(7) 0.0274(16) Uani 1 1 d . . . . .
H5 H 0.6150 0.3579 0.5897 0.033 Uiso 1 1 calc R U . . .
C6 C 0.7955(7) 0.32479(19) 0.6446(7) 0.0291(16) Uani 1 1 d . . . . .
H6 H 0.8596 0.3464 0.6567 0.035 Uiso 1 1 calc R U . . .
C7 C 0.4001(7) 0.30520(19) 0.5467(7) 0.0231(15) Uani 1 1 d . . . . .
C8 C 0.2148(7) 0.35280(19) 0.4854(8) 0.0328(17) Uani 1 1 d . . . . .
H8A H 0.1623 0.3314 0.5174 0.039 Uiso 1 1 calc R U . . .
H8B H 0.1757 0.3557 0.3819 0.039 Uiso 1 1 calc R U . . .
C9 C 0.1992(7) 0.39161(19) 0.5588(7) 0.0261(15) Uani 1 1 d . . . . .
C10 C 0.0400(6) 0.40145(17) 0.5280(7) 0.0227(15) Uani 1 1 d . . . . .
C11 C -0.0530(7) 0.3934(2) 0.3979(7) 0.0319(17) Uani 1 1 d . . . . .
H11 H -0.0192 0.3810 0.3274 0.038 Uiso 1 1 calc R U . . .
C12 C -0.1948(7) 0.4030(2) 0.3678(7) 0.0349(18) Uani 1 1 d . . . . .
H12 H -0.2571 0.3970 0.2776 0.042 Uiso 1 1 calc R U . . .
C13 C -0.2458(7) 0.42117(19) 0.4668(8) 0.0336(18) Uani 1 1 d . . . . .
H13 H -0.3431 0.4277 0.4466 0.040 Uiso 1 1 calc R U . . .
C14 C -0.1521(7) 0.4299(2) 0.5980(9) 0.044(2) Uani 1 1 d . . . . .
H14 H -0.1857 0.4427 0.6680 0.053 Uiso 1 1 calc R U . . .
C15 C -0.0121(7) 0.4201(2) 0.6269(8) 0.0358(19) Uani 1 1 d . . . . .
H15 H 0.0503 0.4264 0.7169 0.043 Uiso 1 1 calc R U . . .
C16 C 0.2645(7) 0.3858(2) 0.7172(7) 0.0293(17) Uani 1 1 d . . . . .
H16 H 0.2247 0.3655 0.7607 0.035 Uiso 1 1 calc R U . . .
C17 C 0.3689(7) 0.4056(2) 0.7987(7) 0.044(2) Uani 1 1 d . . . . .
H17A H 0.4126 0.4262 0.7605 0.053 Uiso 1 1 calc R U . . .
H17B H 0.4016 0.3995 0.8966 0.053 Uiso 1 1 calc R U . . .
C18 C 0.2727(7) 0.42558(18) 0.5012(7) 0.0254(15) Uani 1 1 d . . . . .
H18A H 0.2638 0.4503 0.5500 0.038 Uiso 1 1 calc R U . . .
H18B H 0.2280 0.4287 0.3997 0.038 Uiso 1 1 calc R U . . .
H18C H 0.3729 0.4192 0.5175 0.038 Uiso 1 1 calc R U . . .
C19 C -0.0869(7) 0.39870(19) 0.0099(6) 0.0248(15) Uani 1 1 d . . . . .
C20 C 0.0064(7) 0.42931(19) 0.0649(7) 0.0254(15) Uani 1 1 d . . . . .
H20 H -0.0275 0.4554 0.0719 0.031 Uiso 1 1 calc R U . . .
C21 C 0.1494(7) 0.42115(19) 0.1093(7) 0.0262(16) Uani 1 1 d . . . . .
H21 H 0.2149 0.4416 0.1482 0.031 Uiso 1 1 calc R U . . .
C22 C 0.1977(6) 0.38289(19) 0.0971(6) 0.0222(15) Uani 1 1 d . . . . .
C23 C 0.1017(7) 0.35221(19) 0.0441(7) 0.0288(16) Uani 1 1 d . . . . .
H23 H 0.1348 0.3260 0.0376 0.035 Uiso 1 1 calc R U . . .
C24 C -0.0421(7) 0.3603(2) 0.0012(7) 0.0309(16) Uani 1 1 d . . . . .
H24 H -0.1085 0.3397 -0.0336 0.037 Uiso 1 1 calc R U . . .
C25 C 0.3533(7) 0.37558(19) 0.1451(7) 0.0254(15) Uani 1 1 d . . . . .
C26 C 0.5343(6) 0.32867(19) 0.1499(7) 0.0293(16) Uani 1 1 d . . . . .
H26A H 0.5760 0.3305 0.2535 0.035 Uiso 1 1 calc R U . . .
H26B H 0.5843 0.3476 0.1043 0.035 Uiso 1 1 calc R U . . .
C27 C 0.5498(6) 0.28636(18) 0.0993(6) 0.0244(15) Uani 1 1 d D . . . .
C28 C 0.7059(6) 0.2782(2) 0.1330(6) 0.0212(13) Uani 1 1 d . . . . .
C29 C 0.7935(6) 0.28172(19) 0.2716(6) 0.0265(15) Uani 1 1 d . . . . .
H29 H 0.7529 0.2895 0.3440 0.032 Uiso 1 1 calc R U . . .
C30 C 0.9379(7) 0.2743(2) 0.3069(7) 0.0351(17) Uani 1 1 d . . . . .
H30 H 0.9951 0.2777 0.4013 0.042 Uiso 1 1 calc R U . . .
C31 C 0.9968(7) 0.2618(2) 0.2034(8) 0.0355(18) Uani 1 1 d . . . . .
H31 H 1.0949 0.2561 0.2270 0.043 Uiso 1 1 calc R U . . .
C32 C 0.9149(8) 0.2576(2) 0.0666(8) 0.0352(18) Uani 1 1 d . . . . .
H32 H 0.9569 0.2493 -0.0041 0.042 Uiso 1 1 calc R U . . .
C33 C 0.7707(7) 0.26543(18) 0.0306(7) 0.0274(16) Uani 1 1 d . . . . .
H33 H 0.7151 0.2621 -0.0645 0.033 Uiso 1 1 calc R U . . .
C34 C 0.4834(8) 0.2562(2) 0.1768(8) 0.045(2) Uani 1 1 d D . . . .
H34A H 0.5137 0.2297 0.1659 0.054 Uiso 0.55 1 d R U P A 1
H34B H 0.5499 0.2440 0.2560 0.054 Uiso 0.45 1 d R U P B 2
C35 C 0.4032(15) 0.2569(4) 0.2458(14) 0.040(4) Uani 0.55 1 d D . P C 1
H35A H 0.3639 0.2813 0.2638 0.048 Uiso 0.55 1 calc R U P C 1
H35B H 0.3782 0.2329 0.2833 0.048 Uiso 0.55 1 calc R U P C 1
C35A C 0.3630(14) 0.2440(5) 0.1545(19) 0.043(5) Uani 0.45 1 d D . P C 2
H35C H 0.2907 0.2536 0.0759 0.051 Uiso 0.45 1 calc R U P C 2
H35D H 0.3413 0.2248 0.2157 0.051 Uiso 0.45 1 calc R U P C 2
C36 C 0.4717(7) 0.2842(2) -0.0613(7) 0.0362(18) Uani 1 1 d . . . . .
H36A H 0.5101 0.3044 -0.1117 0.054 Uiso 1 1 calc R U . . .
H36B H 0.3707 0.2890 -0.0761 0.054 Uiso 1 1 calc R U . . .
H36C H 0.4853 0.2579 -0.0974 0.054 Uiso 1 1 calc R U . . .
C37 C 0.2680(6) 0.1551(2) 0.7355(7) 0.0242(16) Uani 1 1 d . . . . .
C38 C 0.2586(6) 0.18729(19) 0.6481(7) 0.0250(15) Uani 1 1 d . . . . .
H38 H 0.2793 0.2132 0.6863 0.030 Uiso 1 1 calc R U . . .
C39 C 0.2179(6) 0.18124(19) 0.5010(7) 0.0244(15) Uani 1 1 d . . . . .
H39 H 0.2101 0.2031 0.4388 0.029 Uiso 1 1 calc R U . . .
C40 C 0.1892(6) 0.14341(17) 0.4475(7) 0.0183(14) Uani 1 1 d . . . . .
C41 C 0.1991(6) 0.11150(19) 0.5377(6) 0.0219(14) Uani 1 1 d . . . . .
H41 H 0.1793 0.0855 0.5001 0.026 Uiso 1 1 calc R U . . .
C42 C 0.2382(6) 0.11720(19) 0.6849(7) 0.0249(15) Uani 1 1 d . . . . .
H42 H 0.2438 0.0955 0.7475 0.030 Uiso 1 1 calc R U . . .
C43 C 0.1520(6) 0.13829(19) 0.2908(7) 0.0225(14) Uani 1 1 d . . . . .
C44 C 0.0910(8) 0.09078(19) 0.1037(7) 0.0360(18) Uani 1 1 d . . . . .
H44A H 0.1471 0.1077 0.0579 0.043 Uiso 1 1 calc R U . . .
H44B H -0.0105 0.0952 0.0559 0.043 Uiso 1 1 calc R U . . .
C45 C 0.1289(6) 0.04740(18) 0.0938(6) 0.0192(14) Uani 1 1 d . . . . .
C46 C 0.0875(6) 0.03619(17) -0.0644(6) 0.0188(14) Uani 1 1 d . . . . .
C47 C 0.1827(6) 0.02184(19) -0.1304(6) 0.0191(13) Uani 1 1 d . . . . .
H47 H 0.2794 0.0200 -0.0783 0.023 Uiso 1 1 calc R U . . .
C48 C 0.1417(7) 0.00987(19) -0.2715(7) 0.0276(16) Uani 1 1 d . . . . .
H48 H 0.2100 -0.0003 -0.3135 0.033 Uiso 1 1 calc R U . . .
C49 C 0.0030(7) 0.01273(19) -0.3496(7) 0.0307(17) Uani 1 1 d . . . . .
H49 H -0.0250 0.0043 -0.4454 0.037 Uiso 1 1 calc R U . . .
C50 C -0.0963(7) 0.0279(2) -0.2884(7) 0.0307(17) Uani 1 1 d . . . . .
H50 H -0.1924 0.0303 -0.3421 0.037 Uiso 1 1 calc R U . . .
C51 C -0.0538(7) 0.0397(2) -0.1480(7) 0.0286(16) Uani 1 1 d . . . . .
H51 H -0.1220 0.0505 -0.1070 0.034 Uiso 1 1 calc R U . . .
C52 C 0.2867(7) 0.0441(2) 0.1558(7) 0.0304(16) Uani 1 1 d . . . . .
H52 H 0.3426 0.0639 0.1293 0.036 Uiso 1 1 calc R U . . .
C53 C 0.3534(8) 0.0170(3) 0.2410(7) 0.054(2) Uani 1 1 d . . . . .
H53A H 0.3024 -0.0035 0.2707 0.065 Uiso 1 1 calc R U . . .
H53B H 0.4536 0.0176 0.2742 0.065 Uiso 1 1 calc R U . . .
C54 C 0.0484(7) 0.0209(2) 0.1709(7) 0.0313(16) Uani 1 1 d . . . . .
H54A H 0.0713 -0.0069 0.1596 0.047 Uiso 1 1 calc R U . . .
H54B H -0.0534 0.0250 0.1308 0.047 Uiso 1 1 calc R U . . .
H54C H 0.0758 0.0277 0.2715 0.047 Uiso 1 1 calc R U . . .
C55 C 0.5405(6) 0.0287(2) -0.2170(7) 0.0260(16) Uani 1 1 d . . . . .
C56 C 0.5667(6) -0.00385(19) -0.1253(7) 0.0272(16) Uani 1 1 d . . . . .
H56 H 0.5496 -0.0301 -0.1604 0.033 Uiso 1 1 calc R U . . .
C57 C 0.6181(7) 0.00342(19) 0.0177(7) 0.0273(16) Uani 1 1 d . . . . .
H57 H 0.6391 -0.0184 0.0809 0.033 Uiso 1 1 calc R U . . .
C58 C 0.6402(6) 0.04144(18) 0.0724(6) 0.0199(14) Uani 1 1 d . . . . .
C59 C 0.6121(7) 0.07331(19) -0.0225(7) 0.0278(16) Uani 1 1 d . . . . .
H59 H 0.6274 0.0997 0.0124 0.033 Uiso 1 1 calc R U . . .
C60 C 0.5625(7) 0.06682(19) -0.1660(7) 0.0270(15) Uani 1 1 d . . . . .
H60 H 0.5435 0.0886 -0.2295 0.032 Uiso 1 1 calc R U . . .
C61 C 0.6931(6) 0.04773(19) 0.2282(7) 0.0239(15) Uani 1 1 d . . . . .
C62 C 0.7273(7) 0.09602(18) 0.4094(6) 0.0246(15) Uani 1 1 d . . . . .
H62A H 0.8314 0.0943 0.4469 0.029 Uiso 1 1 calc R U . . .
H62B H 0.6849 0.0773 0.4631 0.029 Uiso 1 1 calc R U . . .
C63 C 0.6784(6) 0.13790(19) 0.4260(6) 0.0228(15) Uani 1 1 d . . . . .
C64 C 0.7221(7) 0.14700(18) 0.5845(6) 0.0214(15) Uani 1 1 d . . . . .
C65 C 0.8658(6) 0.14722(18) 0.6625(7) 0.0242(15) Uani 1 1 d . . . . .
H65 H 0.9349 0.1412 0.6153 0.029 Uiso 1 1 calc R U . . .
C66 C 0.9094(7) 0.15572(19) 0.8033(7) 0.0308(17) Uani 1 1 d . . . . .
H66 H 1.0074 0.1557 0.8518 0.037 Uiso 1 1 calc R U . . .
C67 C 0.8122(7) 0.1644(2) 0.8764(7) 0.0305(16) Uani 1 1 d . . . . .
H67 H 0.8420 0.1696 0.9750 0.037 Uiso 1 1 calc R U . . .
C68 C 0.6704(7) 0.1653(2) 0.8018(7) 0.0296(16) Uani 1 1 d . . . . .
H68 H 0.6024 0.1723 0.8491 0.036 Uiso 1 1 calc R U . . .
C69 C 0.6259(7) 0.15598(18) 0.6587(6) 0.0221(15) Uani 1 1 d . . . . .
H69 H 0.5278 0.1558 0.6108 0.027 Uiso 1 1 calc R U . . .
C70 C 0.7471(7) 0.1687(2) 0.3542(7) 0.0335(17) Uani 1 1 d . . . . .
H70 H 0.7281 0.1954 0.3727 0.040 Uiso 1 1 calc R U . . .
C71 C 0.8246(9) 0.1644(3) 0.2748(8) 0.059(2) Uani 1 1 d . . . . .
H71A H 0.8486 0.1385 0.2513 0.070 Uiso 1 1 calc R U . . .
H71B H 0.8596 0.1870 0.2380 0.070 Uiso 1 1 calc R U . . .
C72 C 0.5182(6) 0.1405(2) 0.3582(7) 0.0309(17) Uani 1 1 d . . . . .
H72A H 0.4962 0.1340 0.2576 0.046 Uiso 1 1 calc R U . . .
H72B H 0.4858 0.1674 0.3691 0.046 Uiso 1 1 calc R U . . .
H72C H 0.4703 0.1217 0.4048 0.046 Uiso 1 1 calc R U . . .
O1 O 0.3181(5) 0.27897(14) 0.5412(6) 0.0447(13) Uani 1 1 d . . . . .
O2 O 0.3644(4) 0.34276(12) 0.5205(5) 0.0340(12) Uani 1 1 d . . . . .
O3 O 0.4410(5) 0.39964(12) 0.2022(5) 0.0303(11) Uani 1 1 d . . . . .
O4 O 0.3843(4) 0.33840(12) 0.1127(5) 0.0299(11) Uani 1 1 d . . . . .
O5 O 0.1495(5) 0.16427(14) 0.2080(4) 0.0321(11) Uani 1 1 d . . . . .
O6 O 0.1228(5) 0.10036(13) 0.2539(4) 0.0341(12) Uani 1 1 d . . . . .
O7 O 0.7352(5) 0.02154(14) 0.3127(4) 0.0345(11) Uani 1 1 d . . . . .
O8 O 0.6842(5) 0.08567(12) 0.2609(4) 0.0302(11) Uani 1 1 d . . . . .
Br1 Br 1.04361(7) 0.27769(2) 0.72389(8) 0.03446(18) Uani 1 1 d . . . . .
Br2 Br -0.28371(7) 0.40967(2) -0.05398(8) 0.0413(2) Uani 1 1 d . . . . .
Br3 Br 0.32332(8) 0.16340(2) 0.93479(7) 0.0407(2) Uani 1 1 d . . . . .
Br4 Br 0.47369(7) 0.02056(2) -0.41530(7) 0.03457(18) Uani 1 1 d . . . . .

loop_
_atom_site_aniso_label
_atom_site_aniso_U_11
_atom_site_aniso_U_22
_atom_site_aniso_U_33
_atom_site_aniso_U_23
_atom_site_aniso_U_13
_atom_site_aniso_U_12
C1 0.028(4) 0.034(5) 0.023(3) -0.003(3) 0.014(3) -0.001(3)
C2 0.029(4) 0.027(4) 0.028(4) 0.003(3) 0.011(3) 0.002(3)
C3 0.029(4) 0.021(4) 0.034(4) -0.003(3) 0.012(3) -0.005(3)
C4 0.031(4) 0.019(4) 0.023(4) -0.001(3) 0.015(3) -0.005(3)
C5 0.030(4) 0.020(4) 0.037(4) -0.001(3) 0.019(3) 0.000(3)
C6 0.024(4) 0.022(4) 0.046(5) -0.006(3) 0.018(3) -0.004(3)
C7 0.028(4) 0.017(4) 0.031(4) -0.004(3) 0.018(3) -0.004(3)
C8 0.019(3) 0.029(4) 0.052(5) 0.000(4) 0.012(3) 0.002(3)
C9 0.025(4) 0.027(4) 0.025(4) 0.004(3) 0.006(3) 0.000(3)
C10 0.024(3) 0.014(4) 0.030(4) 0.006(3) 0.006(3) -0.003(3)
C11 0.027(4) 0.037(4) 0.029(4) 0.003(3) 0.004(3) 0.000(3)
C12 0.020(4) 0.041(5) 0.033(4) 0.015(4) -0.009(3) -0.002(3)
C13 0.020(4) 0.016(4) 0.061(5) 0.000(4) 0.006(4) 0.004(3)
C14 0.029(4) 0.035(5) 0.066(6) -0.021(4) 0.010(4) 0.006(3)
C15 0.020(4) 0.035(5) 0.044(5) -0.016(4) -0.004(3) 0.001(3)
C16 0.016(3) 0.040(4) 0.034(4) 0.010(3) 0.011(3) 0.002(3)
C17 0.023(4) 0.081(6) 0.025(4) 0.016(4) 0.000(3) 0.003(4)
C18 0.026(4) 0.025(4) 0.026(4) 0.002(3) 0.008(3) 0.002(3)
C19 0.024(3) 0.029(4) 0.022(3) 0.008(3) 0.009(3) 0.005(3)
C20 0.028(4) 0.022(4) 0.030(4) 0.005(3) 0.014(3) 0.005(3)
C21 0.029(4) 0.022(4) 0.027(4) 0.008(3) 0.006(3) -0.005(3)
C22 0.019(3) 0.021(4) 0.028(4) 0.005(3) 0.009(3) -0.001(3)
C23 0.025(4) 0.022(4) 0.038(4) 0.002(3) 0.005(3) 0.003(3)
C24 0.026(4) 0.026(4) 0.039(4) 0.002(3) 0.006(3) -0.005(3)
C25 0.024(4) 0.023(4) 0.029(4) 0.008(3) 0.006(3) -0.001(3)
C26 0.017(3) 0.030(4) 0.041(4) 0.002(3) 0.007(3) 0.003(3)
C27 0.019(3) 0.025(4) 0.026(4) 0.004(3) 0.002(3) 0.002(3)
C28 0.023(3) 0.020(3) 0.022(3) 0.000(3) 0.008(3) -0.003(3)
C29 0.029(4) 0.023(4) 0.028(4) -0.002(3) 0.009(3) 0.006(3)
C30 0.032(4) 0.031(4) 0.039(4) -0.004(4) 0.005(3) 0.004(4)
C31 0.019(4) 0.027(4) 0.064(5) 0.016(4) 0.018(4) 0.003(3)
C32 0.041(5) 0.031(4) 0.044(5) 0.004(4) 0.028(4) 0.008(3)
C33 0.033(4) 0.021(4) 0.026(4) -0.001(3) 0.004(3) -0.001(3)
C34 0.020(4) 0.050(5) 0.060(6) 0.030(4) 0.002(4) 0.001(4)
C35 0.061(10) 0.034(9) 0.038(9) 0.016(7) 0.035(8) 0.014(7)
C35A 0.056(13) 0.039(12) 0.043(12) 0.006(9) 0.029(10) 0.010(9)
C36 0.030(4) 0.040(5) 0.033(4) 0.006(4) 0.000(3) 0.003(3)
C37 0.019(3) 0.035(4) 0.022(4) -0.005(3) 0.012(3) -0.007(3)
C38 0.018(3) 0.024(4) 0.037(4) -0.008(3) 0.014(3) -0.004(3)
C39 0.027(4) 0.022(4) 0.027(4) 0.001(3) 0.012(3) 0.001(3)
C40 0.017(3) 0.016(3) 0.028(4) -0.001(3) 0.015(3) 0.006(3)
C41 0.020(3) 0.023(4) 0.023(4) 0.000(3) 0.007(3) -0.001(3)
C42 0.022(3) 0.030(4) 0.025(4) 0.004(3) 0.011(3) 0.002(3)
C43 0.024(4) 0.021(4) 0.025(4) -0.003(3) 0.010(3) 0.000(3)
C44 0.063(5) 0.027(4) 0.019(4) -0.007(3) 0.013(3) -0.009(4)
C45 0.019(3) 0.020(4) 0.018(3) 0.000(3) 0.004(3) 0.000(3)
C46 0.023(3) 0.016(3) 0.016(3) -0.001(3) 0.001(3) -0.007(3)
C47 0.012(3) 0.029(4) 0.017(3) 0.000(3) 0.005(2) -0.007(3)
C48 0.028(4) 0.030(4) 0.030(4) -0.002(3) 0.016(3) -0.009(3)
C49 0.043(4) 0.028(4) 0.019(3) 0.002(3) 0.004(3) -0.015(3)
C50 0.030(4) 0.029(4) 0.029(4) 0.000(3) 0.002(3) -0.005(3)
C51 0.021(4) 0.038(4) 0.028(4) 0.003(3) 0.009(3) 0.003(3)
C52 0.026(4) 0.044(5) 0.021(4) 0.003(3) 0.008(3) -0.007(3)
C53 0.027(4) 0.096(7) 0.036(4) 0.007(5) 0.003(4) -0.015(5)
C54 0.029(4) 0.034(4) 0.028(4) -0.007(4) 0.003(3) -0.007(4)
C55 0.018(3) 0.029(4) 0.032(4) -0.006(3) 0.010(3) -0.004(3)
C56 0.022(3) 0.023(4) 0.039(4) -0.002(3) 0.013(3) 0.003(3)
C57 0.026(4) 0.022(4) 0.036(4) 0.007(3) 0.011(3) 0.008(3)
C58 0.018(3) 0.021(4) 0.024(4) 0.001(3) 0.012(3) -0.001(3)
C59 0.029(4) 0.022(4) 0.035(4) -0.008(3) 0.014(3) -0.004(3)
C60 0.035(4) 0.026(4) 0.021(4) -0.001(3) 0.009(3) -0.005(3)
C61 0.017(3) 0.025(4) 0.033(4) 0.003(3) 0.011(3) 0.005(3)
C62 0.031(4) 0.029(4) 0.013(3) 0.005(3) 0.005(3) -0.001(3)
C63 0.019(3) 0.029(4) 0.021(4) 0.003(3) 0.008(3) 0.000(3)
C64 0.029(4) 0.018(4) 0.022(3) 0.005(3) 0.015(3) 0.003(3)
C65 0.021(3) 0.027(4) 0.025(4) 0.000(3) 0.006(3) 0.003(3)
C66 0.034(4) 0.031(4) 0.022(4) -0.001(3) -0.001(3) 0.006(3)
C67 0.049(5) 0.023(4) 0.022(3) 0.002(3) 0.014(3) -0.003(4)
C68 0.043(4) 0.021(4) 0.034(4) -0.003(3) 0.027(3) -0.006(3)
C69 0.025(3) 0.017(4) 0.027(4) 0.004(3) 0.010(3) -0.002(3)
C70 0.041(4) 0.034(4) 0.031(4) -0.003(4) 0.020(3) -0.011(4)
C71 0.073(6) 0.059(6) 0.051(5) -0.015(5) 0.030(5) -0.028(5)
C72 0.021(4) 0.035(4) 0.034(4) -0.002(3) 0.004(3) -0.003(3)
O1 0.025(2) 0.022(3) 0.085(4) 0.011(3) 0.013(3) 0.003(2)
O2 0.019(2) 0.020(3) 0.065(4) -0.001(2) 0.015(2) -0.003(2)
O3 0.022(2) 0.024(3) 0.042(3) 0.000(2) 0.005(2) -0.001(2)
O4 0.021(2) 0.020(3) 0.049(3) 0.003(2) 0.009(2) 0.0030(19)
O5 0.045(3) 0.025(3) 0.027(2) 0.001(2) 0.013(2) 0.003(2)
O6 0.064(3) 0.023(3) 0.019(2) 0.001(2) 0.016(2) -0.004(2)
O7 0.043(3) 0.024(3) 0.031(3) 0.003(3) 0.003(2) 0.007(2)
O8 0.045(3) 0.022(3) 0.023(3) -0.002(2) 0.008(2) 0.000(2)
Br1 0.0225(3) 0.0355(4) 0.0485(5) -0.0013(4) 0.0151(3) 0.0023(3)
Br2 0.0210(3) 0.0502(5) 0.0505(5) 0.0142(4) 0.0067(3) 0.0066(4)
Br3 0.0450(5) 0.0560(5) 0.0227(4) -0.0095(4) 0.0121(3) -0.0215(4)
Br4 0.0322(4) 0.0432(4) 0.0290(4) -0.0093(4) 0.0098(3) -0.0123(4)

loop_
_atom_type_symbol
_atom_type_description
_atom_type_scat_dispersion_real
_atom_type_scat_dispersion_imag
_atom_type_scat_source
C C 0.0033 0.0016 'International Tables Vol C Tables 4.2.6.8 and 6.1.1.4'
H H 0.0000 0.0000 'International Tables Vol C Tables 4.2.6.8 and 6.1.1.4'
O O 0.0106 0.0060 'International Tables Vol C Tables 4.2.6.8 and 6.1.1.4'
Br Br -0.2901 2.4595 'International Tables Vol C Tables 4.2.6.8 and 6.1.1.4'

loop_
_geom_angle_atom_site_label_1
_geom_angle_atom_site_label_2
_geom_angle_atom_site_label_3
_geom_angle
C2 C1 C6 121.3(6)
C2 C1 Br1 119.8(5)
C6 C1 Br1 118.9(5)
C1 C2 C3 119.7(6)
C1 C2 H2 120.2
C3 C2 H2 120.2
C4 C3 C2 119.4(6)
C4 C3 H3 120.3
C2 C3 H3 120.3
C5 C4 C3 120.5(6)
C5 C4 C7 122.4(6)
C3 C4 C7 117.1(6)
C4 C5 C6 119.6(6)
C4 C5 H5 120.2
C6 C5 H5 120.2
C1 C6 C5 119.4(6)
C1 C6 H6 120.3
C5 C6 H6 120.3
O1 C7 O2 124.3(6)
O1 C7 C4 124.2(6)
O2 C7 C4 111.5(5)
O2 C8 C9 108.6(5)
O2 C8 H8A 110.0
C9 C8 H8A 110.0
O2 C8 H8B 110.0
C9 C8 H8B 110.0
H8A C8 H8B 108.4
C16 C9 C8 107.8(5)
C16 C9 C18 111.5(5)
C8 C9 C18 109.9(5)
C16 C9 C10 109.8(5)
C8 C9 C10 108.9(5)
C18 C9 C10 108.9(5)
C11 C10 C15 117.8(6)
C11 C10 C9 120.8(6)
C15 C10 C9 121.3(6)
C10 C11 C12 121.3(7)
C10 C11 H11 119.4
C12 C11 H11 119.4
C13 C12 C11 120.5(7)
C13 C12 H12 119.7
C11 C12 H12 119.7
C12 C13 C14 118.6(6)
C12 C13 H13 120.7
C14 C13 H13 120.7
C15 C14 C13 120.5(7)
C15 C14 H14 119.8
C13 C14 H14 119.8
C14 C15 C10 121.3(7)
C14 C15 H15 119.4
C10 C15 H15 119.4
C17 C16 C9 126.8(7)
C17 C16 H16 116.6
C9 C16 H16 116.6
C16 C17 H17A 120.0
C16 C17 H17B 120.0
H17A C17 H17B 120.0
C9 C18 H18A 109.5
C9 C18 H18B 109.5
H18A C18 H18B 109.5
C9 C18 H18C 109.5
H18A C18 H18C 109.5
H18B C18 H18C 109.5
C24 C19 C20 122.4(6)
C24 C19 Br2 118.5(5)
C20 C19 Br2 119.1(5)
C21 C20 C19 118.7(6)
C21 C20 H20 120.6
C19 C20 H20 120.6
C20 C21 C22 120.0(6)
C20 C21 H21 120.0
C22 C21 H21 120.0
C21 C22 C23 120.4(6)
C21 C22 C25 118.1(6)
C23 C22 C25 121.5(6)
C24 C23 C22 119.6(6)
C24 C23 H23 120.2
C22 C23 H23 120.2
C19 C24 C23 118.8(6)
C19 C24 H24 120.6
C23 C24 H24 120.6
O3 C25 O4 123.8(6)
O3 C25 C22 125.1(6)
O4 C25 C22 111.1(5)
O4 C26 C27 108.4(5)
O4 C26 H26A 110.0
C27 C26 H26A 110.0
O4 C26 H26B 110.0
C27 C26 H26B 110.0
H26A C26 H26B 108.4
C28 C27 C34 109.0(5)
C28 C27 C26 106.8(5)
C34 C27 C26 111.1(6)
C28 C27 C36 113.4(5)
C34 C27 C36 108.7(5)
C26 C27 C36 108.0(5)
C29 C28 C33 116.6(6)
C29 C28 C27 120.6(5)
C33 C28 C27 122.8(5)
C30 C29 C28 122.3(6)
C30 C29 H29 118.9
C28 C29 H29 118.9
C31 C30 C29 119.2(6)
C31 C30 H30 120.4
C29 C30 H30 120.4
C32 C31 C30 120.5(6)
C32 C31 H31 119.8
C30 C31 H31 119.8
C31 C32 C33 120.5(6)
C31 C32 H32 119.8
C33 C32 H32 119.8
C32 C33 C28 120.9(6)
C32 C33 H33 119.5
C28 C33 H33 119.5
C35 C34 C27 136.8(10)
C35A C34 C27 132.2(10)
C35 C34 H34A 111.2
C27 C34 H34A 111.9
C35A C34 H34B 114.2
C27 C34 H34B 113.7
C34 C35 H35A 120.0
C34 C35 H35B 120.0
H35A C35 H35B 120.0
C34 C35A H35C 120.0
C34 C35A H35D 120.0
H35C C35A H35D 120.0
C27 C36 H36A 109.5
C27 C36 H36B 109.5
H36A C36 H36B 109.5
C27 C36 H36C 109.5
H36A C36 H36C 109.5
H36B C36 H36C 109.5
C38 C37 C42 122.6(6)
C38 C37 Br3 118.8(5)
C42 C37 Br3 118.7(5)
C37 C38 C39 118.8(6)
C37 C38 H38 120.6
C39 C38 H38 120.6
C40 C39 C38 119.8(6)
C40 C39 H39 120.1
C38 C39 H39 120.1
C39 C40 C41 120.3(6)
C39 C40 C43 117.8(6)
C41 C40 C43 121.9(6)
C40 C41 C42 120.5(6)
C40 C41 H41 119.8
C42 C41 H41 119.8
C37 C42 C41 118.0(6)
C37 C42 H42 121.0
C41 C42 H42 121.0
O5 C43 O6 123.7(6)
O5 C43 C40 125.1(6)
O6 C43 C40 111.2(5)
O6 C44 C45 107.0(5)
O6 C44 H44A 110.3
C45 C44 H44A 110.3
O6 C44 H44B 110.3
C45 C44 H44B 110.3
H44A C44 H44B 108.6
C52 C45 C44 106.9(5)
C52 C45 C54 112.1(5)
C44 C45 C54 111.0(5)
C52 C45 C46 109.8(5)
C44 C45 C46 107.5(5)
C54 C45 C46 109.4(5)
C47 C46 C51 116.6(5)
C47 C46 C45 123.0(5)
C51 C46 C45 120.4(5)
C46 C47 C48 122.1(5)
C46 C47 H47 119.0
C48 C47 H47 119.0
C49 C48 C47 120.1(6)
C49 C48 H48 119.9
C47 C48 H48 119.9
C48 C49 C50 119.8(6)
C48 C49 H49 120.1
C50 C49 H49 120.1
C49 C50 C51 119.4(6)
C49 C50 H50 120.3
C51 C50 H50 120.3
C50 C51 C46 122.0(6)
C50 C51 H51 119.0
C46 C51 H51 119.0
C53 C52 C45 126.5(6)
C53 C52 H52 116.7
C45 C52 H52 116.7
C52 C53 H53A 120.0
C52 C53 H53B 120.0
H53A C53 H53B 120.0
C45 C54 H54A 109.5
C45 C54 H54B 109.5
H54A C54 H54B 109.5
C45 C54 H54C 109.5
H54A C54 H54C 109.5
H54B C54 H54C 109.5
C60 C55 C56 121.0(6)
C60 C55 Br4 118.9(5)
C56 C55 Br4 120.0(5)
C57 C56 C55 118.0(6)
C57 C56 H56 121.0
C55 C56 H56 121.0
C56 C57 C58 122.3(6)
C56 C57 H57 118.8
C58 C57 H57 118.8
C57 C58 C59 118.1(6)
C57 C58 C61 120.2(6)
C59 C58 C61 121.6(6)
C60 C59 C58 120.7(6)
C60 C59 H59 119.7
C58 C59 H59 119.7
C55 C60 C59 119.8(6)
C55 C60 H60 120.1
C59 C60 H60 120.1
O7 C61 O8 124.8(6)
O7 C61 C58 124.1(6)
O8 C61 C58 111.1(5)
O8 C62 C63 108.8(5)
O8 C62 H62A 109.9
C63 C62 H62A 109.9
O8 C62 H62B 109.9
C63 C62 H62B 109.9
H62A C62 H62B 108.3
C62 C63 C70 112.9(5)
C62 C63 C64 106.9(5)
C70 C63 C64 107.8(5)
C62 C63 C72 109.0(5)
C70 C63 C72 107.3(5)
C64 C63 C72 113.0(5)
C69 C64 C65 116.4(6)
C69 C64 C63 123.1(6)
C65 C64 C63 120.5(5)
C66 C65 C64 122.4(6)
C66 C65 H65 118.8
C64 C65 H65 118.8
C65 C66 C67 120.7(6)
C65 C66 H66 119.6
C67 C66 H66 119.6
C68 C67 C66 118.1(6)
C68 C67 H67 120.9
C66 C67 H67 120.9
C67 C68 C69 121.1(6)
C67 C68 H68 119.5
C69 C68 H68 119.5
C64 C69 C68 121.3(6)
C64 C69 H69 119.4
C68 C69 H69 119.4
C71 C70 C63 130.2(8)
C71 C70 H70 114.9
C63 C70 H70 114.9
C70 C71 H71A 120.0
C70 C71 H71B 120.0
H71A C71 H71B 120.0
C63 C72 H72A 109.5
C63 C72 H72B 109.5
H72A C72 H72B 109.5
C63 C72 H72C 109.5
H72A C72 H72C 109.5
H72B C72 H72C 109.5
C7 O2 C8 117.8(5)
C25 O4 C26 115.6(5)
C43 O6 C44 117.0(5)
C61 O8 C62 117.2(5)

loop_
_geom_bond_atom_site_label_1
_geom_bond_atom_site_label_2
_geom_bond_distance
C1 C2 1.369(9)
C1 C6 1.380(9)
C1 Br1 1.901(6)
C2 C3 1.398(9)
C2 H2 0.9500
C3 C4 1.387(8)
C3 H3 0.9500
C4 C5 1.386(8)
C4 C7 1.506(9)
C5 C6 1.392(9)
C5 H5 0.9500
C6 H6 0.9500
C7 O1 1.191(7)
C7 O2 1.321(7)
C8 O2 1.457(7)
C8 C9 1.525(9)
C8 H8A 0.9900
C8 H8B 0.9900
C9 C16 1.525(9)
C9 C18 1.548(8)
C9 C10 1.550(9)
C10 C11 1.378(9)
C10 C15 1.378(9)
C11 C12 1.385(9)
C11 H11 0.9500
C12 C13 1.363(10)
C12 H12 0.9500
C13 C14 1.393(10)
C13 H13 0.9500
C14 C15 1.370(9)
C14 H14 0.9500
C15 H15 0.9500
C16 C17 1.299(9)
C16 H16 0.9500
C17 H17A 0.9500
C17 H17B 0.9500
C18 H18A 0.9800
C18 H18B 0.9800
C18 H18C 0.9800
C19 C24 1.381(9)
C19 C20 1.387(9)
C19 Br2 1.901(6)
C20 C21 1.382(9)
C20 H20 0.9500
C21 C22 1.393(9)
C21 H21 0.9500
C22 C23 1.401(8)
C22 C25 1.494(8)
C23 C24 1.388(8)
C23 H23 0.9500
C24 H24 0.9500
C25 O3 1.204(7)
C25 O4 1.351(7)
C26 O4 1.458(7)
C26 C27 1.535(9)
C26 H26A 0.9900
C26 H26B 0.9900
C27 C28 1.507(8)
C27 C34 1.527(9)
C27 C36 1.556(8)
C28 C29 1.401(8)
C28 C33 1.407(8)
C29 C30 1.390(9)
C29 H29 0.9500
C30 C31 1.376(9)
C30 H30 0.9500
C31 C32 1.371(10)
C31 H31 0.9500
C32 C33 1.391(9)
C32 H32 0.9500
C33 H33 0.9500
C34 C35 1.181(11)
C34 C35A 1.218(13)
C34 H34A 0.9599
C34 H34B 0.9601
C35 H35A 0.9500
C35 H35B 0.9500
C35A H35C 0.9500
C35A H35D 0.9500
C36 H36A 0.9800
C36 H36B 0.9800
C36 H36C 0.9800
C37 C38 1.372(9)
C37 C42 1.376(9)
C37 Br3 1.907(6)
C38 C39 1.408(9)
C38 H38 0.9500
C39 C40 1.380(8)
C39 H39 0.9500
C40 C41 1.383(8)
C40 C43 1.495(8)
C41 C42 1.406(8)
C41 H41 0.9500
C42 H42 0.9500
C43 O5 1.194(7)
C43 O6 1.339(7)
C44 O6 1.463(7)
C44 C45 1.521(9)
C44 H44A 0.9900
C44 H44B 0.9900
C45 C52 1.507(9)
C45 C54 1.535(9)
C45 C46 1.545(8)
C46 C47 1.374(8)
C46 C51 1.410(9)
C47 C48 1.395(8)
C47 H47 0.9500
C48 C49 1.371(9)
C48 H48 0.9500
C49 C50 1.387(9)
C49 H49 0.9500
C50 C51 1.387(9)
C50 H50 0.9500
C51 H51 0.9500
C52 C53 1.289(10)
C52 H52 0.9500
C53 H53A 0.9500
C53 H53B 0.9500
C54 H54A 0.9800
C54 H54B 0.9800
C54 H54C 0.9800
C55 C60 1.377(9)
C55 C56 1.398(9)
C55 Br4 1.900(6)
C56 C57 1.380(9)
C56 H56 0.9500
C57 C58 1.385(8)
C57 H57 0.9500
C58 C59 1.401(9)
C58 C61 1.492(9)
C59 C60 1.378(9)
C59 H59 0.9500
C60 H60 0.9500
C61 O7 1.206(7)
C61 O8 1.329(7)
C62 O8 1.449(7)
C62 C63 1.517(8)
C62 H62A 0.9900
C62 H62B 0.9900
C63 C70 1.521(9)
C63 C64 1.532(8)
C63 C72 1.535(8)
C64 C69 1.387(8)
C64 C65 1.409(9)
C65 C66 1.364(8)
C65 H65 0.9500
C66 C67 1.385(9)
C66 H66 0.9500
C67 C68 1.385(9)
C67 H67 0.9500
C68 C69 1.391(8)
C68 H68 0.9500
C69 H69 0.9500
C70 C71 1.249(9)
C70 H70 0.9500
C71 H71A 0.9500
C71 H71B 0.9500
C72 H72A 0.9800
C72 H72B 0.9800
C72 H72C 0.9800

loop_
_geom_torsion_atom_site_label_1
_geom_torsion_atom_site_label_2
_geom_torsion_atom_site_label_3
_geom_torsion_atom_site_label_4
_geom_torsion
C6 C1 C2 C3 -0.7(10)
Br1 C1 C2 C3 178.8(4)
C1 C2 C3 C4 -0.4(10)
C2 C3 C4 C5 1.4(10)
C2 C3 C4 C7 -179.4(5)
C3 C4 C5 C6 -1.3(10)
C7 C4 C5 C6 179.5(6)
C2 C1 C6 C5 0.8(10)
Br1 C1 C6 C5 -178.7(5)
C4 C5 C6 C1 0.2(10)
C5 C4 C7 O1 -174.4(6)
C3 C4 C7 O1 6.4(10)
C5 C4 C7 O2 4.1(9)
C3 C4 C7 O2 -175.1(5)
O2 C8 C9 C16 -58.2(6)
O2 C8 C9 C18 63.5(7)
O2 C8 C9 C10 -177.3(5)
C16 C9 C10 C11 -155.0(6)
C8 C9 C10 C11 -37.2(8)
C18 C9 C10 C11 82.6(7)
C16 C9 C10 C15 28.0(8)
C8 C9 C10 C15 145.9(6)
C18 C9 C10 C15 -94.3(7)
C15 C10 C11 C12 -1.2(10)
C9 C10 C11 C12 -178.2(6)
C10 C11 C12 C13 0.5(10)
C11 C12 C13 C14 0.3(11)
C12 C13 C14 C15 -0.5(11)
C13 C14 C15 C10 -0.2(11)
C11 C10 C15 C14 1.0(10)
C9 C10 C15 C14 178.0(6)
C8 C9 C16 C17 120.3(8)
C18 C9 C16 C17 -0.4(10)
C10 C9 C16 C17 -121.2(8)
C24 C19 C20 C21 1.6(9)
Br2 C19 C20 C21 -179.1(5)
C19 C20 C21 C22 0.7(9)
C20 C21 C22 C23 -2.0(9)
C20 C21 C22 C25 179.4(5)
C21 C22 C23 C24 1.2(9)
C25 C22 C23 C24 179.7(6)
C20 C19 C24 C23 -2.4(10)
Br2 C19 C24 C23 178.3(5)
C22 C23 C24 C19 1.0(10)
C21 C22 C25 O3 5.0(10)
C23 C22 C25 O3 -173.6(6)
C21 C22 C25 O4 -173.4(5)
C23 C22 C25 O4 8.0(8)
O4 C26 C27 C28 177.2(5)
O4 C26 C27 C34 -64.1(7)
O4 C26 C27 C36 55.0(6)
C34 C27 C28 C29 -63.5(8)
C26 C27 C28 C29 56.6(8)
C36 C27 C28 C29 175.4(6)
C34 C27 C28 C33 114.3(7)
C26 C27 C28 C33 -125.6(7)
C36 C27 C28 C33 -6.8(9)
C33 C28 C29 C30 1.8(10)
C27 C28 C29 C30 179.8(6)
C28 C29 C30 C31 -2.0(11)
C29 C30 C31 C32 1.4(11)
C30 C31 C32 C33 -0.7(10)
C31 C32 C33 C28 0.6(10)
C29 C28 C33 C32 -1.1(9)
C27 C28 C33 C32 -179.0(6)
C28 C27 C34 C35 133.9(15)
C26 C27 C34 C35 16.5(17)
C36 C27 C34 C35 -102.1(15)
C28 C27 C34 C35A -156.7(14)
C26 C27 C34 C35A 85.9(16)
C36 C27 C34 C35A -32.8(17)
C42 C37 C38 C39 -0.4(9)
Br3 C37 C38 C39 180.0(4)
C37 C38 C39 C40 -0.5(9)
C38 C39 C40 C41 0.7(9)
C38 C39 C40 C43 -177.6(5)
C39 C40 C41 C42 0.1(9)
C43 C40 C41 C42 178.2(5)
C38 C37 C42 C41 1.1(9)
Br3 C37 C42 C41 -179.3(4)
C40 C41 C42 C37 -0.9(9)
C39 C40 C43 O5 2.6(9)
C41 C40 C43 O5 -175.6(6)
C39 C40 C43 O6 -178.1(5)
C41 C40 C43 O6 3.7(8)
O6 C44 C45 C52 -65.5(6)
O6 C44 C45 C54 57.1(7)
O6 C44 C45 C46 176.6(5)
C52 C45 C46 C47 5.7(8)
C44 C45 C46 C47 121.7(6)
C54 C45 C46 C47 -117.8(6)
C52 C45 C46 C51 -175.6(6)
C44 C45 C46 C51 -59.6(7)
C54 C45 C46 C51 61.0(7)
C51 C46 C47 C48 -2.3(9)
C45 C46 C47 C48 176.5(6)
C46 C47 C48 C49 0.9(10)
C47 C48 C49 C50 0.6(10)
C48 C49 C50 C51 -0.6(10)
C49 C50 C51 C46 -0.9(10)
C47 C46 C51 C50 2.3(9)
C45 C46 C51 C50 -176.5(6)
C44 C45 C52 C53 136.4(8)
C54 C45 C52 C53 14.6(10)
C46 C45 C52 C53 -107.3(8)
C60 C55 C56 C57 -1.4(9)
Br4 C55 C56 C57 178.6(4)
C55 C56 C57 C58 1.9(9)
C56 C57 C58 C59 -1.6(9)
C56 C57 C58 C61 178.7(5)
C57 C58 C59 C60 0.7(9)
C61 C58 C59 C60 -179.6(6)
C56 C55 C60 C59 0.5(9)
Br4 C55 C60 C59 -179.4(5)
C58 C59 C60 C55 -0.2(9)
C57 C58 C61 O7 9.3(9)
C59 C58 C61 O7 -170.5(6)
C57 C58 C61 O8 -169.2(5)
C59 C58 C61 O8 11.1(8)
O8 C62 C63 C70 -63.4(7)
O8 C62 C63 C64 178.3(5)
O8 C62 C63 C72 55.8(6)
C62 C63 C64 C69 -118.9(6)
C70 C63 C64 C69 119.4(6)
C72 C63 C64 C69 1.0(9)
C62 C63 C64 C65 62.1(7)
C70 C63 C64 C65 -59.5(7)
C72 C63 C64 C65 -177.9(6)
C69 C64 C65 C66 0.0(9)
C63 C64 C65 C66 179.1(6)
C64 C65 C66 C67 0.4(10)
C65 C66 C67 C68 -1.8(10)
C66 C67 C68 C69 2.8(11)
C65 C64 C69 C68 1.0(9)
C63 C64 C69 C68 -178.0(6)
C67 C68 C69 C64 -2.5(10)
C62 C63 C70 C71 7.6(11)
C64 C63 C70 C71 125.5(8)
C72 C63 C70 C71 -112.5(9)
O1 C7 O2 C8 1.4(10)
C4 C7 O2 C8 -177.1(5)
C9 C8 O2 C7 139.7(6)
O3 C25 O4 C26 -0.8(9)
C22 C25 O4 C26 177.6(5)
C27 C26 O4 C25 -177.3(5)
O5 C43 O6 C44 2.1(9)
C40 C43 O6 C44 -177.2(5)
C45 C44 O6 C43 154.1(5)
O7 C61 O8 C62 -0.6(9)
C58 C61 O8 C62 177.9(5)
C63 C62 O8 C61 -167.2(5)
